data_9011934
loop_
_publ_author_name
'Sokolova, E. V.'
'Khomyakov, A. P.'

_publ_section_title
;
 Crystal structure of a new mineral Na3SePO4CO3 from bredleyite group
;
_journal_name_full 'Doklady Akademii Nauk SSSR'
_journal_page_first 531
_journal_page_last 535
_journal_volume 322
_journal_year 1992
_chemical_formula_sum 'C Na3 O7 P Sr'
_chemical_name_mineral Crawfordite
_space_group_IT_number 4
_symmetry_space_group_name_Hall 'P 2c'
_symmetry_space_group_name_H-M 'P 1 1 21'
_cell_angle_alpha 90
_cell_angle_beta 90
_cell_angle_gamma 89.98
_cell_length_a 9.187
_cell_length_b 5.279
_cell_length_c 6.707
_cell_formula_units_Z 2
_cell_volume 325.277
_database_code_amcsd 0012486
_exptl_crystal_density_diffrn 3.181
_cod_original_formula_sum 'Sr P Na3 C O7'
_cod_database_code 9011934

loop_
_space_group_symop_operation_xyz
x,y,z
-x,-y,1/2+z

loop_
_atom_site_label
_atom_site_fract_x
_atom_site_fract_y
_atom_site_fract_z
_atom_site_U_iso_or_equiv
Sr 0.67640 -0.00030 0.25000 0.01393
P 0.33050 -0.00010 0.25400 0.00735
Na1 0.15840 0.49800 0.23600 0.04306
Na2 0.00600 -0.00600 0.00600 0.04179
Na3 0.46580 0.50100 0.45600 0.01646
C 0.15400 0.50800 0.77300 0.03926
O1 0.70500 0.49300 0.27000 0.02280
O2 0.91500 0.29000 0.24600 0.04939
O3 0.23500 0.14300 0.10500 0.02406
O4 0.42700 0.80500 0.15600 0.02786
O5 0.91700 0.71100 0.25500 0.05319
O6 0.42600 0.19700 0.15300 0.01900
O7 0.76200 0.13700 0.91100 0.01520

loop_
_cod_related_entry_id
_cod_related_entry_database
_cod_related_entry_code
1 AMCSD 0012486
